data_4504701
loop_
_publ_author_name
'Ghosh, A. K.'
'Jana, A. D.'
'Ghoshal, D.'
'Mostafa, G.'
'Chaudhuri, N. Ray'

_publ_section_title
;
 Toward the Recognition of Enolates/Dicarboxylates:&#x2009; Syntheses and
 X-ray Crystal Structures of Supramolecular Architectures of Zn(II)/Cd(II)
 Using 2,2&#x2018;-Biimidazole
;
_journal_issue 3
_journal_name_full 'Crystal Growth &amp; Design'
_journal_page_first 701
_journal_paper_doi 10.1021/cg050473n
_journal_volume 6
_journal_year 2006
_chemical_formula_moiety 'C12 H16 N8 O2 Zn, C5 H6 O4, 4(H2 O)'
_chemical_formula_sum 'C17 H30 N8 O10 Zn'
_chemical_formula_weight 571.86
_chemical_name_systematic
;
 ?
;
_space_group_IT_number 15
_symmetry_cell_setting monoclinic
_symmetry_Int_Tables_number 15
_symmetry_space_group_name_Hall '-C 2yc'
_symmetry_space_group_name_H-M 'C 1 2/c 1'
_atom_sites_solution_hydrogens geom
_atom_sites_solution_primary direct
_atom_sites_solution_secondary difmap
_audit_creation_method SHELXL-97
_cell_angle_alpha 90.00
_cell_angle_beta 90.597(2)
_cell_angle_gamma 90.00
_cell_formula_units_Z 4
_cell_length_a 14.837(2)
_cell_length_b 7.4105(12)
_cell_length_c 21.939(4)
_cell_measurement_reflns_used 2406
_cell_measurement_temperature 100(2)
_cell_measurement_theta_max 28.16
_cell_measurement_theta_min 3.07
_cell_volume 2412.1(7)
_computing_cell_refinement 'Bruker SMART'
_computing_data_collection 'Bruker SMART'
_computing_data_reduction 'Bruker SAINT'
_computing_molecular_graphics 'Ortep-3 for windows (Farrugia, 1997)'
_computing_publication_material 'Platon2003 (Spek, 2003)'
_computing_structure_refinement 'Bruker SHELXTL'
_computing_structure_solution 'Bruker SHELXTL'
_diffrn_ambient_temperature 100(2)
_diffrn_measured_fraction_theta_full 0.990
_diffrn_measured_fraction_theta_max 0.990
_diffrn_radiation_monochromator graphite
_diffrn_radiation_source 'fine-focus sealed tube'
_diffrn_radiation_type MoK\a
_diffrn_radiation_wavelength 0.71073
_diffrn_reflns_av_R_equivalents 0.0332
_diffrn_reflns_av_sigmaI/netI 0.0421
_diffrn_reflns_limit_h_max 16
_diffrn_reflns_limit_h_min -19
_diffrn_reflns_limit_k_max 7
_diffrn_reflns_limit_k_min -9
_diffrn_reflns_limit_l_max 29
_diffrn_reflns_limit_l_min -29
_diffrn_reflns_number 7848
_diffrn_reflns_theta_full 28.29
_diffrn_reflns_theta_max 28.29
_diffrn_reflns_theta_min 3.07
_exptl_absorpt_coefficient_mu 1.087
_exptl_absorpt_correction_T_max 0.895
_exptl_absorpt_correction_T_min 0.802
_exptl_absorpt_correction_type empirical
_exptl_absorpt_process_details
;
'XPREP' -  A PROGRAM FOR DATA PREPARATION & RECIPROCAL SPACE EXPLORATION,
Bruker Analytical X-ray Systems, 1997
;
_exptl_crystal_colour brown
_exptl_crystal_density_diffrn 1.575
_exptl_crystal_density_method 'not measured'
_exptl_crystal_description block
_exptl_crystal_F_000 1192
_exptl_crystal_size_max .25
_exptl_crystal_size_mid .15
_exptl_crystal_size_min .11
_refine_diff_density_max 0.474
_refine_diff_density_min -0.292
_refine_diff_density_rms 0.079
_refine_ls_extinction_method none
_refine_ls_goodness_of_fit_ref 1.039
_refine_ls_hydrogen_treatment mixed
_refine_ls_matrix_type full
_refine_ls_number_parameters 225
_refine_ls_number_reflns 2956
_refine_ls_number_restraints 0
_refine_ls_restrained_S_all 1.039
_refine_ls_R_factor_all 0.0450
_refine_ls_R_factor_gt 0.0382
_refine_ls_shift/su_max 0.000
_refine_ls_shift/su_mean 0.000
_refine_ls_structure_factor_coef Fsqd
_refine_ls_weighting_details 'calc w=1/[\s^2^(Fo^2^)+(0.0430P)^2^+3.1909P] where P=(Fo^2^+2Fc^2^)/3'
_refine_ls_weighting_scheme calc
_refine_ls_wR_factor_gt 0.0882
_refine_ls_wR_factor_ref 0.0914
_reflns_number_gt 2595
_reflns_number_total 2956
_reflns_threshold_expression >2sigma(I)
_cod_data_source_file cg050473nsi20050914_035254.cif
_cod_data_source_block complex_3
_cod_depositor_comments
;
The following automatic conversions were performed:

'_symmetry_cell_setting' value 'Monoclinic' changed to 'monoclinic'
according to /home/saulius/struct/CIF-dictionaries/cif_core.dic
dictionary named 'cif_core.dic' version 2.4.1 from 2010-06-29.

Automatic conversion script
Id: cif_fix_values 1715 2011-07-08 13:25:40Z adriana 
;
_cod_original_sg_symbol_H-M 'C 2/c'
_cod_database_code 4504701

loop_
_symmetry_equiv_pos_as_xyz
'x, y, z'
'-x, y, -z+1/2'
'x+1/2, y+1/2, z'
'-x+1/2, y+1/2, -z+1/2'
'-x, -y, -z'
'x, -y, z-1/2'
'-x+1/2, -y+1/2, -z'
'x+1/2, -y+1/2, z-1/2'

loop_
_atom_site_label
_atom_site_type_symbol
_atom_site_fract_x
_atom_site_fract_y
_atom_site_fract_z
_atom_site_U_iso_or_equiv
_atom_site_adp_type
_atom_site_occupancy
_atom_site_symmetry_multiplicity
_atom_site_calc_flag
_atom_site_refinement_flags
C1 C 0.59848(13) 0.8940(3) 0.52200(9) 0.0125(4) Uani 1 1 d .
C2 C 0.66655(14) 0.9791(3) 0.49231(9) 0.0132(4) Uani 1 1 d .
C3 C 0.64535(12) 0.7127(3) 0.45231(8) 0.0099(4) Uani 1 1 d .
C4 C 0.64976(13) 0.5484(3) 0.41686(8) 0.0111(4) Uani 1 1 d .
C5 C 0.68770(14) 0.3264(3) 0.35695(9) 0.0146(4) Uani 1 1 d .
C6 C 0.61429(14) 0.2778(3) 0.39016(9) 0.0136(4) Uani 1 1 d .
C7 C 0.86342(13) 0.8149(3) 0.32099(8) 0.0124(4) Uani 1 1 d .
C8 C 0.93550(14) 0.9147(3) 0.28587(9) 0.0145(4) Uani 1 1 d .
C9 C 1.0000 0.7972(4) 0.2500 0.0124(5) Uani 1 2 d S
N1 N 0.58545(11) 0.7255(2) 0.49685(7) 0.0119(3) Uani 1 1 d .
N2 N 0.69550(11) 0.8627(2) 0.44804(7) 0.0114(3) Uani 1 1 d .
N3 N 0.59068(11) 0.4181(2) 0.42786(7) 0.0119(3) Uani 1 1 d .
N4 N 0.70935(12) 0.4992(2) 0.37424(8) 0.0134(3) Uani 1 1 d .
O1 O 0.85573(10) 0.6464(2) 0.31600(6) 0.0161(3) Uani 1 1 d .
O2 O 0.81263(9) 0.9113(2) 0.35374(6) 0.0143(3) Uani 1 1 d .
O1W O 0.58844(10) 0.3627(2) 0.56678(7) 0.0149(3) Uani 1 1 d .
O2W O 0.35528(12) 0.8955(3) 0.21572(8) 0.0245(4) Uani 1 1 d .
O3W O 0.48956(12) 0.8870(2) 0.35581(7) 0.0192(3) Uani 1 1 d .
Zn1 Zn 0.5000 0.5000 0.5000 0.01088(11) Uani 1 2 d S
H1 H 0.5635(16) 0.937(4) 0.5534(11) 0.016(6) Uiso 1 1 d .
H2 H 0.6916(15) 1.097(3) 0.4966(10) 0.012(6) Uiso 1 1 d .
H1W1 H 0.6116(19) 0.430(4) 0.5883(13) 0.026(8) Uiso 1 1 d .
H1W2 H 0.308(2) 0.902(4) 0.1957(13) 0.036(9) Uiso 1 1 d .
H2N H 0.7361(16) 0.879(3) 0.4223(11) 0.017(6) Uiso 1 1 d .
H2W1 H 0.5597(19) 0.290(4) 0.5879(12) 0.028(7) Uiso 1 1 d .
H2W2 H 0.353(2) 0.980(5) 0.2426(16) 0.046(10) Uiso 1 1 d .
H1W3 H 0.454(3) 0.954(6) 0.3392(17) 0.060(12) Uiso 1 1 d .
H2W3 H 0.531(2) 0.876(4) 0.3328(13) 0.031(8) Uiso 1 1 d .
H4N H 0.7520(19) 0.552(4) 0.3620(12) 0.024(7) Uiso 1 1 d .
H5 H 0.7220(16) 0.261(3) 0.3268(11) 0.016(6) Uiso 1 1 d .
H6 H 0.5853(16) 0.165(4) 0.3894(11) 0.015(6) Uiso 1 1 d .
H8A H 0.9681(17) 0.991(3) 0.3144(12) 0.016(6) Uiso 1 1 d .
H8B H 0.902(2) 0.997(4) 0.2610(14) 0.032(8) Uiso 1 1 d .
H9A H 1.0338(14) 0.715(3) 0.2761(9) 0.009(5) Uiso 1 1 d .

loop_
_atom_site_aniso_label
_atom_site_aniso_U_11
_atom_site_aniso_U_22
_atom_site_aniso_U_33
_atom_site_aniso_U_23
_atom_site_aniso_U_13
_atom_site_aniso_U_12
C1 0.0127(9) 0.0130(10) 0.0119(8) -0.0010(7) 0.0004(7) 0.0000(8)
C2 0.0155(10) 0.0104(10) 0.0137(9) -0.0023(7) -0.0018(7) 0.0004(7)
C3 0.0080(8) 0.0122(9) 0.0096(8) 0.0008(7) -0.0013(7) -0.0003(7)
C4 0.0109(9) 0.0118(9) 0.0106(8) 0.0011(7) 0.0009(7) -0.0004(7)
C5 0.0168(10) 0.0135(10) 0.0136(9) -0.0022(8) 0.0002(8) 0.0006(8)
C6 0.0167(10) 0.0113(10) 0.0129(8) -0.0012(8) -0.0023(7) -0.0020(8)
C7 0.0095(9) 0.0176(10) 0.0101(8) 0.0003(7) -0.0018(7) 0.0001(7)
C8 0.0139(10) 0.0133(10) 0.0163(9) -0.0005(8) 0.0059(8) -0.0014(8)
C9 0.0120(13) 0.0134(14) 0.0118(12) 0.000 0.0021(10) 0.000
N1 0.0107(8) 0.0139(8) 0.0113(7) 0.0003(6) 0.0011(6) -0.0008(6)
N2 0.0110(8) 0.0116(8) 0.0117(7) 0.0007(6) 0.0025(6) -0.0011(6)
N3 0.0110(8) 0.0133(9) 0.0114(7) 0.0017(7) 0.0001(6) -0.0012(7)
N4 0.0114(8) 0.0147(9) 0.0141(7) -0.0001(7) 0.0021(6) -0.0030(7)
O1 0.0151(7) 0.0146(8) 0.0186(7) -0.0005(6) 0.0051(6) -0.0016(6)
O2 0.0121(7) 0.0162(8) 0.0148(6) -0.0028(6) 0.0049(5) -0.0003(6)
O1W 0.0157(7) 0.0151(8) 0.0137(7) -0.0004(6) 0.0003(6) -0.0035(6)
O2W 0.0175(8) 0.0310(10) 0.0250(8) -0.0079(8) -0.0017(7) 0.0005(7)
O3W 0.0184(8) 0.0201(8) 0.0192(7) 0.0050(6) 0.0029(7) 0.0004(7)
Zn1 0.00953(17) 0.01204(18) 0.01113(16) -0.00010(12) 0.00240(11) -0.00247(12)

loop_
_atom_type_symbol
_atom_type_description
_atom_type_scat_dispersion_real
_atom_type_scat_dispersion_imag
_atom_type_scat_source
C C 0.0033 0.0016 'International Tables Vol C Tables 4.2.6.8 and 6.1.1.4'
H H 0.0000 0.0000 'International Tables Vol C Tables 4.2.6.8 and 6.1.1.4'
N N 0.0061 0.0033 'International Tables Vol C Tables 4.2.6.8 and 6.1.1.4'
O O 0.0106 0.0060 'International Tables Vol C Tables 4.2.6.8 and 6.1.1.4'
Zn Zn 0.2839 1.4301 'International Tables Vol C Tables 4.2.6.8 and 6.1.1.4'

loop_
_geom_angle_atom_site_label_1
_geom_angle_atom_site_label_2
_geom_angle_atom_site_label_3
_geom_angle
_geom_angle_site_symmetry_1
_geom_angle_site_symmetry_3
C2 C1 N1 109.23(17) . .
C2 C1 H1 128.3(16) . .
N1 C1 H1 122.4(16) . .
C1 C2 N2 106.68(18) . .
C1 C2 H2 131.9(14) . .
N2 C2 H2 121.4(14) . .
N1 C3 N2 111.53(17) . .
N1 C3 C4 119.28(17) . .
N2 C3 C4 129.18(17) . .
N3 C4 N4 111.65(18) . .
N3 C4 C3 118.74(17) . .
N4 C4 C3 129.53(18) . .
C6 C5 N4 106.53(18) . .
C6 C5 H5 131.3(15) . .
N4 C5 H5 122.1(15) . .
C5 C6 N3 109.33(18) . .
C5 C6 H6 126.4(15) . .
N3 C6 H6 124.2(15) . .
O1 C7 O2 123.71(18) . .
O1 C7 C8 120.21(18) . .
O2 C7 C8 116.07(18) . .
C7 C8 C9 115.78(18) . .
C7 C8 H8A 107.8(15) . .
C9 C8 H8A 110.9(15) . .
C7 C8 H8B 103.6(18) . .
C9 C8 H8B 113.5(18) . .
H8A C8 H8B 104(2) . .
C8 C9 C8 110.1(2) 2_755 .
C8 C9 H9A 109.9(13) 2_755 .
C8 C9 H9A 112.2(13) . .
C3 N1 C1 105.48(16) . .
C3 N1 Zn1 112.05(13) . .
C1 N1 Zn1 142.22(13) . .
C3 N2 C2 107.07(16) . .
C3 N2 H2N 124.7(18) . .
C2 N2 H2N 128.3(18) . .
C4 N3 C6 105.52(16) . .
C4 N3 Zn1 110.10(13) . .
C6 N3 Zn1 144.28(14) . .
C4 N4 C5 106.98(17) . .
C4 N4 H4N 129(2) . .
C5 N4 H4N 124(2) . .
Zn1 O1W H1W1 112(2) . .
Zn1 O1W H2W1 111.4(18) . .
H1W1 O1W H2W1 108(3) . .
H1W2 O2W H2W2 106(3) . .
H1W3 O3W H2W3 107(3) . .
N1 Zn1 N1 180.0 . 5_666
N1 Zn1 N3 79.62(6) . .
N1 Zn1 N3 100.38(6) 5_666 .
N1 Zn1 N3 100.38(6) . 5_666
N1 Zn1 N3 79.62(6) 5_666 5_666
N3 Zn1 N3 180.0 . 5_666
N1 Zn1 O1W 88.07(6) . 5_666
N1 Zn1 O1W 91.93(6) 5_666 5_666
N3 Zn1 O1W 90.78(6) . 5_666
N3 Zn1 O1W 89.22(6) 5_666 5_666
N1 Zn1 O1W 91.93(6) . .
N1 Zn1 O1W 88.07(6) 5_666 .
N3 Zn1 O1W 89.22(6) . .
N3 Zn1 O1W 90.78(6) 5_666 .
O1W Zn1 O1W 180.00(6) 5_666 .

loop_
_geom_bond_atom_site_label_1
_geom_bond_atom_site_label_2
_geom_bond_distance
_geom_bond_site_symmetry_2
C1 C2 1.362(3) .
C1 N1 1.377(3) .
C1 H1 0.92(2) .
C2 N2 1.371(3) .
C2 H2 0.95(3) .
C3 N1 1.331(2) .
C3 N2 1.342(3) .
C3 C4 1.446(3) .
C4 N3 1.328(3) .
C4 N4 1.344(3) .
C5 C6 1.365(3) .
C5 N4 1.372(3) .
C5 H5 0.97(2) .
C6 N3 1.376(3) .
C6 H6 0.94(3) .
C7 O1 1.258(3) .
C7 O2 1.267(2) .
C7 C8 1.517(3) .
C8 C9 1.519(3) .
C8 H8A 0.97(3) .
C8 H8B 0.96(3) .
C9 C8 1.519(3) 2_755
C9 H9A 0.97(2) .
N1 Zn1 2.0995(17) .
N2 H2N 0.84(2) .
N3 Zn1 2.1744(16) .
N4 H4N 0.79(3) .
O1W Zn1 2.2052(15) .
O1W H1W1 0.77(3) .
O1W H2W1 0.83(3) .
O2W H1W2 0.82(3) .
O2W H2W2 0.86(4) .
O3W H1W3 0.81(4) .
O3W H2W3 0.81(3) .
Zn1 N1 2.0995(17) 5_666
Zn1 N3 2.1744(16) 5_666
Zn1 O1W 2.2052(15) 5_666
